data_1526094
loop_
_publ_author_name
'Murashova, E.V.'
'Chudinova, N.N.'

_publ_section_title
;
 Mixed-cation cyclohexaphosphates: synthesis and crystal structure of Cs
 Cu In P6 O18 - II
;
_journal_name_full 'Neorganicheskie Materialy'
_journal_page_first 1507
_journal_page_last 1511
_journal_volume 36
_journal_year 2000
_chemical_formula_sum 'Cs Mn2 O18 P6'
_chemical_name_systematic 'Cs Mn2 (P6 O18)'
_space_group_IT_number 2
_symmetry_space_group_name_Hall '-P 1'
_symmetry_space_group_name_H-M 'P -1'
_cell_angle_alpha 87.99
_cell_angle_beta 75.63
_cell_angle_gamma 73.89
_cell_formula_units_Z 1
_cell_length_a 5.068
_cell_length_b 8.864
_cell_length_c 9.144
_cell_volume 382.044
_citation_journal_id_ASTM NMATEI
_cod_data_source_file Murashova_NMATEI_2000_371.cif
_cod_data_source_block Cs1Mn2O18P6
_cod_original_cell_volume 382.0437
_cod_original_formula_sum 'Cs1 Mn2 O18 P6'
_cod_database_code 1526094

loop_
_symmetry_equiv_pos_as_xyz
x,y,z
-x,-y,-z

loop_
_atom_site_label
_atom_site_type_symbol
_atom_site_fract_x
_atom_site_fract_y
_atom_site_fract_z
_atom_site_occupancy
_atom_site_U_iso_or_equiv
O6 O-2 -0.034 0.09 0.22 1 0.0
O8 O-2 0.669 0.6004 0.41 1 0.0
P2 P+5 0.0014 0.2505 0.251 1 0.0
O1 O-2 0.229 0.295 0.114 1 0.0
Mn1 Mn+2 0 0 0 1 0.0
O7 O-2 0.073 0.2772 0.388 1 0.0
P1 P+5 0.4138 0.2253 -0.0419 1 0.0
O5 O-2 0.72 0.375 0.233 1 0.0
O2 O-2 0.71 0.195 -0.0386 1 0.0
O3 O-2 0.312 0.1021 -0.0952 1 0.0
O9 O-2 0.244 0.5651 0.328 1 0.0
Cs1 Cs+1 0.493 0.018 0.5234 0.5 0.0
P3 P+5 0.5603 0.5475 0.289 1 0.0
Mn2 Mn+2 0 0.5 0.5 1 0.0
O4 O-2 0.336 0.376 0.865 1 0.0
